data_7250479
loop_
_publ_author_name
'Bahrani-Pour, Maryam'
'Beheshti, Azizolla'
'Sedaghat, Tahereh'
'Samiee, Sepideh'
'Soleymani-babadi, Susan'
'Shakeri, Fatemeh'
'Janczak, Jan'
'Parisi, Emmanuele'

_publ_section_title
;
 Effect of anion variation on the iodine adsorption capacity of new
 silver(i)-dithione coordination polymers
;
_journal_issue 24
_journal_name_full CrystEngComm
_journal_page_first 4102
_journal_page_last 4115
_journal_paper_doi 10.1039/D5CE00275C
_journal_volume 27
_journal_year 2025
_chemical_formula_moiety 'C16 H18 Ag N4 S2, Cl O4, C2 H3 N'
_chemical_formula_sum 'C18 H21 Ag Cl N5 O4 S2'
_chemical_formula_weight 578.84
_space_group_crystal_system triclinic
_space_group_IT_number 2
_space_group_name_Hall '-P 1'
_space_group_name_H-M_alt 'P -1'
_atom_sites_solution_hydrogens geom
_atom_sites_solution_primary direct
_atom_sites_solution_secondary difmap
_audit_creation_method SHELXL-2018/3
_audit_update_record
;
2025-04-26 deposited with the CCDC.	2025-05-13 downloaded from the CCDC.
;
_cell_angle_alpha 100.097(7)
_cell_angle_beta 106.306(8)
_cell_angle_gamma 92.910(7)
_cell_formula_units_Z 2
_cell_length_a 8.7317(8)
_cell_length_b 9.0556(8)
_cell_length_c 14.9153(13)
_cell_measurement_reflns_used 6110
_cell_measurement_temperature 295(2)
_cell_measurement_theta_max 26.7770
_cell_measurement_theta_min 2.9260
_cell_volume 1108.14(18)
_computing_cell_refinement
;
CrysAlisPro 1.171.42.93a (Rigaku Oxford Diffraction, 2023)
;
_computing_data_collection
;
CrysAlisPro 1.171.42.93a (Rigaku Oxford Diffraction, 2023)
;
_computing_data_reduction
;
CrysAlisPro 1.171.42.93a (Rigaku Oxford Diffraction, 2023)
;
_computing_molecular_graphics
;
Brandenburg & Putz (2006). Diamond 3.0. Crystal and Molecular
Structure Visualisation, University of Bonn, Germany
;
_computing_publication_material 'SHELXL-2018/3 (Sheldrick, 2018)'
_computing_structure_refinement 'SHELXL-2018/3 (Sheldrick, 2018)'
_computing_structure_solution 'SHELXT 2014/5 (Sheldrick, 2014)'
_diffrn_ambient_temperature 295(2)
_diffrn_detector 'CCD plate'
_diffrn_detector_area_resol_mean 10.6249
_diffrn_measured_fraction_theta_full 0.999
_diffrn_measured_fraction_theta_max 0.990
_diffrn_measurement_device 'four-circle diffractometer'
_diffrn_measurement_device_type 'Xcalibur, Atlas'
_diffrn_measurement_method \w-scan
_diffrn_radiation_type MoK\a
_diffrn_radiation_wavelength 0.71073
_diffrn_reflns_av_R_equivalents 0.0437
_diffrn_reflns_av_unetI/netI 0.0460
_diffrn_reflns_Laue_measured_fraction_full 0.999
_diffrn_reflns_Laue_measured_fraction_max 0.990
_diffrn_reflns_limit_h_max 11
_diffrn_reflns_limit_h_min -11
_diffrn_reflns_limit_k_max 11
_diffrn_reflns_limit_k_min -11
_diffrn_reflns_limit_l_max 19
_diffrn_reflns_limit_l_min -19
_diffrn_reflns_number 32495
_diffrn_reflns_point_group_measured_fraction_full 0.999
_diffrn_reflns_point_group_measured_fraction_max 0.990
_diffrn_reflns_theta_full 25.242
_diffrn_reflns_theta_max 27.995
_diffrn_reflns_theta_min 2.447
_diffrn_source 'fine-focus sealed X-ray tube'
_exptl_absorpt_coefficient_mu 1.254
_exptl_absorpt_correction_T_max 1.0000
_exptl_absorpt_correction_T_min 0.8768
_exptl_absorpt_correction_type multi-scan
_exptl_absorpt_process_details
;
CrysAlisPro 1.171.42.93a (Rigaku Oxford Diffraction, 2023)
Empirical absorption correction using spherical harmonics,
implemented in SCALE3 ABSPACK scaling algorithm.
;
_exptl_crystal_colour colourless
_exptl_crystal_density_diffrn 1.735
_exptl_crystal_description needle
_exptl_crystal_F_000 584
_exptl_crystal_size_max 0.388
_exptl_crystal_size_mid 0.077
_exptl_crystal_size_min 0.066
_refine_diff_density_max 0.469
_refine_diff_density_min -0.298
_refine_diff_density_rms 0.059
_refine_ls_extinction_method none
_refine_ls_goodness_of_fit_ref 1.034
_refine_ls_hydrogen_treatment constr
_refine_ls_matrix_type full
_refine_ls_number_parameters 311
_refine_ls_number_reflns 5280
_refine_ls_number_restraints 0
_refine_ls_restrained_S_all 1.034
_refine_ls_R_factor_all 0.1069
_refine_ls_R_factor_gt 0.0486
_refine_ls_shift/su_max 0.001
_refine_ls_shift/su_mean 0.000
_refine_ls_structure_factor_coef Fsqd
_refine_ls_weighting_details 'w=1/[\s^2^(Fo^2^)+(0.0413P)^2^+0.1821P] where P=(Fo^2^+2Fc^2^)/3'
_refine_ls_weighting_scheme calc
_refine_ls_wR_factor_gt 0.0967
_refine_ls_wR_factor_ref 0.1101
_reflns_Friedel_coverage 0.000
_reflns_number_gt 3061
_reflns_number_total 5280
_reflns_threshold_expression 'I > 2\s(I)'
_cod_data_source_file d5ce00275c2.cif
_cod_data_source_block MB115_RT
_cod_depositor_comments 'Adding full bibliography for 7250475--7250481.cif.'
_cod_database_code 7250479
_shelx_shelxl_version_number 2018/3
_shelx_space_group_comment
;
The symmetry employed for this shelxl refinement is uniquely defined
by the following loop, which should always be used as a source of
symmetry information in preference to the above space-group names.
They are only intended as comments.
;
_shelx_estimated_absorpt_t_min 0.642
_shelx_estimated_absorpt_t_max 0.922
_exptl_absorpt_special_details
;
Empirical correction (ABSPACK) includes:
- Absorption correction using spherical harmonics
- Frame scaling
;

loop_
_space_group_symop_operation_xyz
'x, y, z'
'-x, -y, -z'

loop_
_atom_site_label
_atom_site_type_symbol
_atom_site_fract_x
_atom_site_fract_y
_atom_site_fract_z
_atom_site_U_iso_or_equiv
_atom_site_adp_type
_atom_site_occupancy
_atom_site_site_symmetry_order
_atom_site_calc_flag
_atom_site_refinement_flags_posn
_atom_site_refinement_flags_adp
_atom_site_refinement_flags_occupancy
_atom_site_disorder_assembly
_atom_site_disorder_group
Ag Ag 0.24666(4) -0.00461(3) 0.50316(2) 0.07797(15) Uani 1 1 d . . . . .
C1 C 0.1808(3) 0.4532(4) 0.5743(2) 0.0413(7) Uani 1 1 d . . . . .
C2 C 0.2655(4) 0.5942(4) 0.5952(2) 0.0474(8) Uani 1 1 d . . . . .
H2 H 0.278767 0.657659 0.653636 0.057 Uiso 1 1 calc R U . . .
C3 C 0.3300(4) 0.6405(4) 0.5292(2) 0.0486(8) Uani 1 1 d . . . . .
H3 H 0.386402 0.735791 0.543853 0.058 Uiso 1 1 calc R U . . .
C4 C 0.3135(3) 0.5500(4) 0.4426(2) 0.0425(7) Uani 1 1 d . . . . .
C5 C 0.2271(4) 0.4096(4) 0.4219(2) 0.0487(8) Uani 1 1 d . . . . .
H5 H 0.212800 0.346547 0.363126 0.058 Uiso 1 1 calc R U . . .
C6 C 0.1625(4) 0.3628(4) 0.4873(2) 0.0477(8) Uani 1 1 d . . . . .
H6 H 0.105165 0.267885 0.472413 0.057 Uiso 1 1 calc R U . . .
C7 C 0.1136(3) 0.4009(4) 0.6473(2) 0.0491(8) Uani 1 1 d . . . . .
H71 H 0.081265 0.486700 0.683896 0.059 Uiso 1 1 calc R U . . .
H72 H 0.019024 0.329945 0.615067 0.059 Uiso 1 1 calc R U . . .
N1 N 0.2312(3) 0.3287(3) 0.71213(16) 0.0397(6) Uani 1 1 d . . . . .
C8 C 0.2407(3) 0.1799(3) 0.70499(19) 0.0379(7) Uani 1 1 d . . . . .
S1 S 0.11475(10) 0.03820(10) 0.62355(6) 0.0586(2) Uani 1 1 d . . . . .
N2 N 0.3666(3) 0.1641(3) 0.77728(16) 0.0429(6) Uani 1 1 d . . . . .
C9 C 0.4380(4) 0.3030(4) 0.8276(2) 0.0485(8) Uani 1 1 d . . . . .
H9 H 0.528851 0.322775 0.880215 0.058 Uiso 1 1 calc R U . . .
C10 C 0.3542(4) 0.4044(4) 0.7877(2) 0.0510(8) Uani 1 1 d . . . . .
H10 H 0.375249 0.508557 0.807522 0.061 Uiso 1 1 calc R U . . .
C11 C 0.4178(4) 0.0191(4) 0.7975(2) 0.0617(9) Uani 1 1 d . . . . .
H111 H 0.325834 -0.047566 0.793207 0.093 Uiso 1 1 calc R U . . .
H112 H 0.491163 0.034164 0.860573 0.093 Uiso 1 1 calc R U . . .
H113 H 0.469987 -0.024477 0.752032 0.093 Uiso 1 1 calc R U . . .
C12 C 0.3876(3) 0.6001(4) 0.3722(2) 0.0502(8) Uani 1 1 d . . . . .
H121 H 0.477920 0.675294 0.405877 0.060 Uiso 1 1 calc R U . . .
H122 H 0.427992 0.514610 0.340420 0.060 Uiso 1 1 calc R U . . .
N3 N 0.2723(3) 0.6644(3) 0.29981(16) 0.0416(6) Uani 1 1 d . . . . .
C13 C 0.2628(3) 0.8126(4) 0.30007(19) 0.0399(7) Uani 1 1 d . . . . .
S2 S 0.37913(10) 0.95839(11) 0.38306(6) 0.0581(2) Uani 1 1 d . . . . .
N4 N 0.1483(3) 0.8209(3) 0.22025(17) 0.0458(6) Uani 1 1 d . . . . .
C14 C 0.0862(4) 0.6803(4) 0.1718(2) 0.0515(8) Uani 1 1 d . . . . .
H14 H 0.004175 0.656468 0.114553 0.062 Uiso 1 1 calc R U . . .
C15 C 0.1624(4) 0.5817(4) 0.2198(2) 0.0492(8) Uani 1 1 d . . . . .
H15 H 0.144453 0.477094 0.202514 0.059 Uiso 1 1 calc R U . . .
C16 C 0.0976(4) 0.9608(4) 0.1914(3) 0.0628(10) Uani 1 1 d . . . . .
H161 H 0.009465 0.989422 0.214864 0.094 Uiso 1 1 calc R U . . .
H162 H 0.064500 0.945997 0.123125 0.094 Uiso 1 1 calc R U . . .
H163 H 0.185445 1.038976 0.217241 0.094 Uiso 1 1 calc R U . . .
N5 N 0.6163(4) -0.2782(4) 0.7928(3) 0.0832(10) Uani 1 1 d . . . . .
C17 C 0.6504(4) -0.2631(4) 0.8731(4) 0.0623(10) Uani 1 1 d . . . . .
C18 C 0.6891(6) -0.2452(6) 0.9715(3) 0.1095(17) Uani 1 1 d . . . . .
H181 H 0.594331 -0.229837 0.991018 0.164 Uiso 1 1 calc R U . . .
H182 H 0.767432 -0.159472 1.000803 0.164 Uiso 1 1 calc R U . . .
H183 H 0.732211 -0.334062 0.990639 0.164 Uiso 1 1 calc R U . . .
Cl Cl 0.18201(11) -0.26253(10) 0.93031(6) 0.0571(2) Uani 1 1 d . . . . .
O1 O 0.1645(5) -0.2778(4) 0.8334(2) 0.1260(13) Uani 1 1 d . . . . .
O2 O 0.2786(11) -0.1358(8) 0.9872(5) 0.139(3) Uani 0.730(14) 1 d . . P A -1
O3 O 0.2471(11) -0.3871(9) 0.9650(6) 0.122(4) Uani 0.730(14) 1 d . . P A -1
O4 O 0.0308(5) -0.2555(11) 0.9395(4) 0.123(3) Uani 0.730(14) 1 d . . P A -1
O22 O 0.3445(14) -0.242(5) 0.9504(13) 0.179(15) Uani 0.270(14) 1 d . . P A -2
O23 O 0.140(4) -0.127(2) 0.9701(11) 0.173(14) Uani 0.270(14) 1 d . . P A -2
O24 O 0.130(4) -0.386(2) 0.9539(15) 0.165(17) Uani 0.270(14) 1 d . . P A -2

loop_
_atom_site_aniso_label
_atom_site_aniso_U_11
_atom_site_aniso_U_22
_atom_site_aniso_U_33
_atom_site_aniso_U_23
_atom_site_aniso_U_13
_atom_site_aniso_U_12
Ag 0.1203(3) 0.0664(2) 0.0564(2) 0.00721(16) 0.04152(19) 0.02323(19)
C1 0.0381(16) 0.0482(19) 0.0421(18) 0.0187(15) 0.0108(13) 0.0180(14)
C2 0.0582(19) 0.049(2) 0.0363(17) 0.0092(15) 0.0127(15) 0.0177(16)
C3 0.0557(19) 0.0458(19) 0.0432(19) 0.0169(16) 0.0075(15) 0.0076(15)
C4 0.0348(16) 0.055(2) 0.0379(17) 0.0162(15) 0.0058(13) 0.0150(14)
C5 0.0538(19) 0.052(2) 0.0381(18) 0.0110(16) 0.0077(15) 0.0148(16)
C6 0.0555(19) 0.0424(19) 0.0434(19) 0.0149(16) 0.0077(15) 0.0074(15)
C7 0.0364(16) 0.064(2) 0.054(2) 0.0248(17) 0.0136(14) 0.0190(15)
N1 0.0421(14) 0.0471(16) 0.0330(13) 0.0123(12) 0.0120(11) 0.0124(12)
C8 0.0419(16) 0.0430(18) 0.0320(16) 0.0070(14) 0.0163(13) 0.0039(13)
S1 0.0560(5) 0.0617(6) 0.0484(5) -0.0019(4) 0.0110(4) -0.0113(4)
N2 0.0468(14) 0.0484(16) 0.0345(14) 0.0140(12) 0.0092(11) 0.0108(12)
C9 0.0482(18) 0.052(2) 0.0370(17) 0.0082(16) 0.0009(14) -0.0006(16)
C10 0.0573(19) 0.049(2) 0.0391(18) 0.0070(16) 0.0051(15) -0.0013(16)
C11 0.075(2) 0.057(2) 0.060(2) 0.0309(19) 0.0165(18) 0.0231(18)
C12 0.0366(16) 0.070(2) 0.0471(19) 0.0207(17) 0.0097(14) 0.0149(15)
N3 0.0384(13) 0.0570(17) 0.0308(13) 0.0152(12) 0.0078(11) 0.0105(12)
C13 0.0385(16) 0.052(2) 0.0287(15) 0.0085(14) 0.0101(12) -0.0004(14)
S2 0.0553(5) 0.0648(6) 0.0440(5) -0.0010(4) 0.0089(4) -0.0116(4)
N4 0.0465(15) 0.0543(17) 0.0363(14) 0.0128(13) 0.0087(12) 0.0094(13)
C14 0.0509(19) 0.059(2) 0.0371(18) 0.0082(17) 0.0020(14) 0.0010(16)
C15 0.0555(19) 0.052(2) 0.0386(18) 0.0052(16) 0.0136(15) 0.0048(16)
C16 0.071(2) 0.061(2) 0.058(2) 0.0312(19) 0.0093(18) 0.0131(18)
N5 0.103(3) 0.062(2) 0.081(3) 0.011(2) 0.022(2) 0.0109(19)
C17 0.053(2) 0.049(2) 0.086(3) 0.017(2) 0.019(2) 0.0079(17)
C18 0.107(4) 0.143(5) 0.074(3) 0.026(3) 0.016(3) 0.021(3)
Cl 0.0597(6) 0.0556(6) 0.0494(5) 0.0026(4) 0.0112(4) 0.0011(4)
O1 0.216(4) 0.102(3) 0.066(2) 0.0215(19) 0.050(2) 0.009(2)
O2 0.117(6) 0.098(5) 0.152(6) -0.041(4) 0.007(5) -0.031(4)
O3 0.154(7) 0.114(7) 0.100(4) 0.045(4) 0.020(5) 0.061(6)
O4 0.054(3) 0.184(9) 0.128(5) 0.007(5) 0.036(3) 0.020(4)
O22 0.041(8) 0.37(4) 0.111(14) 0.035(18) 0.006(7) 0.022(13)
O23 0.23(3) 0.124(17) 0.100(11) -0.046(10) -0.036(14) 0.11(2)
O24 0.30(4) 0.093(18) 0.097(13) 0.021(11) 0.07(2) -0.11(2)

loop_
_atom_type_symbol
_atom_type_description
_atom_type_scat_dispersion_real
_atom_type_scat_dispersion_imag
_atom_type_scat_source
C C 0.0033 0.0016 'International Tables Vol C Tables 4.2.6.8 and 6.1.1.4'
H H 0.0000 0.0000 'International Tables Vol C Tables 4.2.6.8 and 6.1.1.4'
N N 0.0061 0.0033 'International Tables Vol C Tables 4.2.6.8 and 6.1.1.4'
S S 0.1246 0.1234 'International Tables Vol C Tables 4.2.6.8 and 6.1.1.4'
Ag Ag -0.8971 1.1015 'International Tables Vol C Tables 4.2.6.8 and 6.1.1.4'
Cl Cl 0.1484 0.1585 'International Tables Vol C Tables 4.2.6.8 and 6.1.1.4'
O O 0.0106 0.0060 'International Tables Vol C Tables 4.2.6.8 and 6.1.1.4'

loop_
_geom_angle_atom_site_label_1
_geom_angle_atom_site_label_2
_geom_angle_atom_site_label_3
_geom_angle
_geom_angle_site_symmetry_1
_geom_angle_site_symmetry_3
_geom_angle_publ_flag
S2 Ag S1 178.75(3) 1_545 . ?
C6 C1 C2 118.7(3) . . ?
C6 C1 C7 121.4(3) . . ?
C2 C1 C7 119.8(3) . . ?
C3 C2 C1 119.8(3) . . ?
C3 C2 H2 120.1 . . ?
C1 C2 H2 120.1 . . ?
C4 C3 C2 121.7(3) . . ?
C4 C3 H3 119.1 . . ?
C2 C3 H3 119.1 . . ?
C3 C4 C5 118.1(3) . . ?
C3 C4 C12 121.3(3) . . ?
C5 C4 C12 120.6(3) . . ?
C6 C5 C4 120.5(3) . . ?
C6 C5 H5 119.8 . . ?
C4 C5 H5 119.8 . . ?
C1 C6 C5 121.2(3) . . ?
C1 C6 H6 119.4 . . ?
C5 C6 H6 119.4 . . ?
N1 C7 C1 111.7(2) . . ?
N1 C7 H71 109.3 . . ?
C1 C7 H71 109.3 . . ?
N1 C7 H72 109.3 . . ?
C1 C7 H72 109.3 . . ?
H71 C7 H72 107.9 . . ?
C8 N1 C10 109.1(2) . . ?
C8 N1 C7 126.2(3) . . ?
C10 N1 C7 124.7(3) . . ?
N2 C8 N1 106.3(2) . . ?
N2 C8 S1 126.4(2) . . ?
N1 C8 S1 127.3(2) . . ?
C8 S1 Ag 101.65(9) . . ?
C8 N2 C9 109.4(2) . . ?
C8 N2 C11 124.5(3) . . ?
C9 N2 C11 126.1(3) . . ?
C10 C9 N2 107.4(3) . . ?
C10 C9 H9 126.3 . . ?
N2 C9 H9 126.3 . . ?
C9 C10 N1 107.7(3) . . ?
C9 C10 H10 126.1 . . ?
N1 C10 H10 126.1 . . ?
N2 C11 H111 109.5 . . ?
N2 C11 H112 109.5 . . ?
H111 C11 H112 109.5 . . ?
N2 C11 H113 109.5 . . ?
H111 C11 H113 109.5 . . ?
H112 C11 H113 109.5 . . ?
N3 C12 C4 112.3(2) . . ?
N3 C12 H121 109.1 . . ?
C4 C12 H121 109.1 . . ?
N3 C12 H122 109.1 . . ?
C4 C12 H122 109.1 . . ?
H121 C12 H122 107.9 . . ?
C13 N3 C15 109.4(2) . . ?
C13 N3 C12 125.6(3) . . ?
C15 N3 C12 124.9(3) . . ?
N4 C13 N3 106.1(2) . . ?
N4 C13 S2 127.3(3) . . ?
N3 C13 S2 126.5(2) . . ?
C13 S2 Ag 103.57(10) . 1_565 ?
C13 N4 C14 109.5(3) . . ?
C13 N4 C16 124.9(3) . . ?
C14 N4 C16 125.6(3) . . ?
C15 C14 N4 108.4(3) . . ?
C15 C14 H14 125.8 . . ?
N4 C14 H14 125.8 . . ?
C14 C15 N3 106.6(3) . . ?
C14 C15 H15 126.7 . . ?
N3 C15 H15 126.7 . . ?
N4 C16 H161 109.5 . . ?
N4 C16 H162 109.5 . . ?
H161 C16 H162 109.5 . . ?
N4 C16 H163 109.5 . . ?
H161 C16 H163 109.5 . . ?
H162 C16 H163 109.5 . . ?
N5 C17 C18 178.9(5) . . ?
C17 C18 H181 109.5 . . ?
C17 C18 H182 109.5 . . ?
H181 C18 H182 109.5 . . ?
C17 C18 H183 109.5 . . ?
H181 C18 H183 109.5 . . ?
H182 C18 H183 109.5 . . ?
O24 Cl O22 113.5(16) . . ?
O24 Cl O23 117.3(16) . . ?
O22 Cl O23 104.9(15) . . ?
O4 Cl O2 108.7(4) . . ?
O24 Cl O1 113.6(9) . . ?
O22 Cl O1 90.6(8) . . ?
O4 Cl O1 106.0(3) . . ?
O23 Cl O1 113.4(8) . . ?
O2 Cl O1 114.9(4) . . ?
O4 Cl O3 109.4(4) . . ?
O2 Cl O3 106.6(5) . . ?
O1 Cl O3 111.2(4) . . ?

loop_
_geom_bond_atom_site_label_1
_geom_bond_atom_site_label_2
_geom_bond_distance
_geom_bond_site_symmetry_2
_geom_bond_publ_flag
Ag S2 2.3773(9) 1_545 ?
Ag S1 2.3799(10) . ?
C1 C6 1.369(4) . ?
C1 C2 1.382(4) . ?
C1 C7 1.506(4) . ?
C2 C3 1.376(4) . ?
C2 H2 0.9300 . ?
C3 C4 1.368(4) . ?
C3 H3 0.9300 . ?
C4 C5 1.384(4) . ?
C4 C12 1.499(4) . ?
C5 C6 1.372(4) . ?
C5 H5 0.9300 . ?
C6 H6 0.9300 . ?
C7 N1 1.466(3) . ?
C7 H71 0.9700 . ?
C7 H72 0.9700 . ?
N1 C8 1.342(3) . ?
N1 C10 1.367(4) . ?
C8 N2 1.340(3) . ?
C8 S1 1.700(3) . ?
N2 C9 1.364(4) . ?
N2 C11 1.462(4) . ?
C9 C10 1.321(4) . ?
C9 H9 0.9300 . ?
C10 H10 0.9300 . ?
C11 H111 0.9600 . ?
C11 H112 0.9600 . ?
C11 H113 0.9600 . ?
C12 N3 1.479(4) . ?
C12 H121 0.9700 . ?
C12 H122 0.9700 . ?
N3 C13 1.348(4) . ?
N3 C15 1.370(4) . ?
C13 N4 1.339(3) . ?
C13 S2 1.701(3) . ?
N4 C14 1.351(4) . ?
N4 C16 1.459(4) . ?
C14 C15 1.330(4) . ?
C14 H14 0.9300 . ?
C15 H15 0.9300 . ?
C16 H161 0.9600 . ?
C16 H162 0.9600 . ?
C16 H163 0.9600 . ?
N5 C17 1.132(5) . ?
C17 C18 1.387(6) . ?
C18 H181 0.9600 . ?
C18 H182 0.9600 . ?
C18 H183 0.9600 . ?
Cl O24 1.329(14) . ?
Cl O22 1.361(13) . ?
Cl O4 1.368(4) . ?
Cl O23 1.379(13) . ?
Cl O2 1.381(5) . ?
Cl O1 1.391(3) . ?
Cl O3 1.403(6) . ?

loop_
_geom_torsion_atom_site_label_1
_geom_torsion_atom_site_label_2
_geom_torsion_atom_site_label_3
_geom_torsion_atom_site_label_4
_geom_torsion
_geom_torsion_site_symmetry_1
_geom_torsion_site_symmetry_2
_geom_torsion_site_symmetry_3
_geom_torsion_site_symmetry_4
_geom_torsion_publ_flag
C6 C1 C2 C3 -0.4(4) . . . . ?
C7 C1 C2 C3 178.5(3) . . . . ?
C1 C2 C3 C4 -0.3(4) . . . . ?
C2 C3 C4 C5 0.9(4) . . . . ?
C2 C3 C4 C12 -178.5(3) . . . . ?
C3 C4 C5 C6 -0.9(4) . . . . ?
C12 C4 C5 C6 178.5(3) . . . . ?
C2 C1 C6 C5 0.4(4) . . . . ?
C7 C1 C6 C5 -178.5(3) . . . . ?
C4 C5 C6 C1 0.3(4) . . . . ?
C6 C1 C7 N1 91.9(3) . . . . ?
C2 C1 C7 N1 -87.0(3) . . . . ?
C1 C7 N1 C8 -97.6(3) . . . . ?
C1 C7 N1 C10 79.2(4) . . . . ?
C10 N1 C8 N2 1.5(3) . . . . ?
C7 N1 C8 N2 178.7(2) . . . . ?
C10 N1 C8 S1 179.3(2) . . . . ?
C7 N1 C8 S1 -3.5(4) . . . . ?
N2 C8 S1 Ag -89.3(2) . . . . ?
N1 C8 S1 Ag 93.3(2) . . . . ?
N1 C8 N2 C9 -1.8(3) . . . . ?
S1 C8 N2 C9 -179.6(2) . . . . ?
N1 C8 N2 C11 178.5(3) . . . . ?
S1 C8 N2 C11 0.7(4) . . . . ?
C8 N2 C9 C10 1.4(3) . . . . ?
C11 N2 C9 C10 -178.9(3) . . . . ?
N2 C9 C10 N1 -0.4(4) . . . . ?
C8 N1 C10 C9 -0.7(3) . . . . ?
C7 N1 C10 C9 -178.0(3) . . . . ?
C3 C4 C12 N3 -96.9(3) . . . . ?
C5 C4 C12 N3 83.6(4) . . . . ?
C4 C12 N3 C13 100.7(3) . . . . ?
C4 C12 N3 C15 -82.0(4) . . . . ?
C15 N3 C13 N4 -0.5(3) . . . . ?
C12 N3 C13 N4 177.2(2) . . . . ?
C15 N3 C13 S2 -178.0(2) . . . . ?
C12 N3 C13 S2 -0.4(4) . . . . ?
N4 C13 S2 Ag 97.3(2) . . . 1_565 ?
N3 C13 S2 Ag -85.6(2) . . . 1_565 ?
N3 C13 N4 C14 0.8(3) . . . . ?
S2 C13 N4 C14 178.3(2) . . . . ?
N3 C13 N4 C16 179.9(3) . . . . ?
S2 C13 N4 C16 -2.5(4) . . . . ?
C13 N4 C14 C15 -0.9(4) . . . . ?
C16 N4 C14 C15 -180.0(3) . . . . ?
N4 C14 C15 N3 0.5(3) . . . . ?
C13 N3 C15 C14 -0.1(3) . . . . ?
C12 N3 C15 C14 -177.7(3) . . . . ?
